data_7200216
loop_
_publ_author_name
'MacKinnon, Craig D.'
'Parent, Shawna L. M.'
'Mawhinney, Robert C.'
'Assoud, Abdeljalil'
'Robertson, Craig M.'

_publ_section_title
;
 5,5&#x2032;-Dicyano-2,2&#x2032;-bithiophene and
 3,3&#x2032;-dicyanobiphenyl: off-axis rod-like ligands for silver(I)
;
_journal_issue 1
_journal_name_full CrystEngComm
_journal_page_first 160
_journal_paper_doi 10.1039/b810479d
_journal_volume 11
_journal_year 2009
_chemical_formula_sum 'C20 H8 Ag B F4 N4 S4'
_chemical_formula_weight 627.22
_chemical_name_systematic
;
?
;
_space_group_IT_number 85
_symmetry_cell_setting tetragonal
_symmetry_space_group_name_Hall '-P 4a'
_symmetry_space_group_name_H-M 'P 4/n :2'
_atom_sites_solution_hydrogens geom
_atom_sites_solution_primary direct
_atom_sites_solution_secondary difmap
_audit_creation_method SHELXL-97
_cell_angle_alpha 90.00
_cell_angle_beta 90.00
_cell_angle_gamma 90.00
_cell_formula_units_Z 2
_cell_length_a 13.6376(19)
_cell_length_b 13.6376(19)
_cell_length_c 6.2054(17)
_cell_measurement_temperature 200(2)
_cell_volume 1154.1(4)
_computing_structure_refinement 'SHELXL-97 (Sheldrick, 1997)'
_computing_structure_solution 'SHELXS-97 (Sheldrick, 1990)'
_diffrn_ambient_temperature 200(2)
_diffrn_measured_fraction_theta_full 0.999
_diffrn_measured_fraction_theta_max 0.999
_diffrn_radiation_monochromator graphite
_diffrn_radiation_source 'fine-focus sealed tube'
_diffrn_radiation_type MoK\a
_diffrn_radiation_wavelength 0.71073
_diffrn_reflns_av_R_equivalents 0.0354
_diffrn_reflns_av_sigmaI/netI 0.0232
_diffrn_reflns_limit_h_max 17
_diffrn_reflns_limit_h_min -18
_diffrn_reflns_limit_k_max 18
_diffrn_reflns_limit_k_min -17
_diffrn_reflns_limit_l_max 8
_diffrn_reflns_limit_l_min -8
_diffrn_reflns_number 10648
_diffrn_reflns_theta_full 27.99
_diffrn_reflns_theta_max 27.99
_diffrn_reflns_theta_min 3.28
_exptl_absorpt_coefficient_mu 1.285
_exptl_absorpt_correction_T_max 0.9042
_exptl_absorpt_correction_T_min 0.7832
_exptl_absorpt_correction_type empirical
_exptl_absorpt_process_details 'APEX II'
_exptl_crystal_colour Colourless
_exptl_crystal_density_diffrn 1.805
_exptl_crystal_density_method 'not measured'
_exptl_crystal_description Block
_exptl_crystal_F_000 616
_exptl_crystal_size_max 0.20
_exptl_crystal_size_mid 0.18
_exptl_crystal_size_min 0.08
_refine_diff_density_max 0.771
_refine_diff_density_min -0.638
_refine_diff_density_rms 0.078
_refine_ls_extinction_expression Fc^*^=kFc[1+0.001xFc^2^\l^3^/sin(2\q)]^-1/4^
_refine_ls_extinction_method SHELXL
_refine_ls_goodness_of_fit_ref 1.348
_refine_ls_hydrogen_treatment constr
_refine_ls_matrix_type full
_refine_ls_number_parameters 85
_refine_ls_number_reflns 1398
_refine_ls_number_restraints 0
_refine_ls_restrained_S_all 1.348
_refine_ls_R_factor_all 0.0455
_refine_ls_R_factor_gt 0.0400
_refine_ls_shift/su_max 0.000
_refine_ls_shift/su_mean 0.000
_refine_ls_structure_factor_coef Fsqd
_refine_ls_weighting_details 'calc w=1/[\s^2^(Fo^2^)+(0.0125P)^2^+1.6840P] where P=(Fo^2^+2Fc^2^)/3'
_refine_ls_weighting_scheme calc
_refine_ls_wR_factor_gt 0.0866
_refine_ls_wR_factor_ref 0.0885
_reflns_number_gt 1233
_reflns_number_total 1398
_reflns_threshold_expression >2sigma(I)
_cod_data_source_file b810479d.txt
_cod_data_source_block cdm12_0m
_cod_depositor_comments
;
The following automatic conversions were performed:
'_symmetry_cell_setting' value 'Tetragonal' changed to 'tetragonal'
according to '/home/saulius/struct/CIF-dictionaries/cif_core.dic'
dictionary named 'cif_core.dic' version 2.4.1 from 2010-06-29.

Automatic conversion script
Id: cif_fix_enum 1527 2010-12-29 10:47:43Z saulius 
;
_cod_original_sg_symbol_H-M P4/n
_cod_database_code 7200216

loop_
_symmetry_equiv_pos_as_xyz
'x, y, z'
'-x+1/2, -y+1/2, z'
'-y+1/2, x, z'
'y, -x+1/2, z'
'-x, -y, -z'
'x-1/2, y-1/2, -z'
'y-1/2, -x, -z'
'-y, x-1/2, -z'

loop_
_atom_site_label
_atom_site_type_symbol
_atom_site_fract_x
_atom_site_fract_y
_atom_site_fract_z
_atom_site_U_iso_or_equiv
_atom_site_adp_type
_atom_site_occupancy
_atom_site_symmetry_multiplicity
_atom_site_calc_flag
_atom_site_refinement_flags
_atom_site_disorder_assembly
_atom_site_disorder_group
Ag1 Ag 0.2500 0.7500 0.5000 0.04420(19) Uani 1 4 d S . .
S1 S 0.47262(7) 0.60431(6) 1.24374(14) 0.0419(2) Uani 1 1 d . . .
B1 B 0.2500 0.2500 0.774(2) 0.064(3) Uani 1 4 d S . .
N1 N 0.3263(2) 0.6527(2) 0.7498(5) 0.0460(7) Uani 1 1 d . . .
C1 C 0.3803(2) 0.5584(2) 1.0844(5) 0.0384(7) Uani 1 1 d . . .
C2 C 0.3474(3) 0.4691(3) 1.1546(6) 0.0496(9) Uani 1 1 d . . .
H2A H 0.2974 0.4323 1.0852 0.059 Uiso 1 1 calc R . .
C3 C 0.3966(3) 0.4387(3) 1.3417(6) 0.0473(8) Uani 1 1 d . . .
H3A H 0.3824 0.3793 1.4150 0.057 Uiso 1 1 calc R . .
C4 C 0.4671(2) 0.5033(2) 1.4078(5) 0.0362(7) Uani 1 1 d . . .
C5 C 0.3497(2) 0.6103(3) 0.8984(6) 0.0398(7) Uani 1 1 d . . .
F6 F 0.2500 0.2500 1.0033(12) 0.110(2) Uani 1 4 d S . .
F7A F 0.2557(6) 0.3467(4) 0.7236(9) 0.129(2) Uani 0.70 1 d P . .
F7B F 0.2500 0.2500 0.526(5) 0.102(11) Uani 0.20 4 d SP . .

loop_
_atom_site_aniso_label
_atom_site_aniso_U_11
_atom_site_aniso_U_22
_atom_site_aniso_U_33
_atom_site_aniso_U_23
_atom_site_aniso_U_13
_atom_site_aniso_U_12
Ag1 0.0545(2) 0.0545(2) 0.0236(2) 0.000 0.000 0.000
S1 0.0473(5) 0.0412(5) 0.0371(4) 0.0106(4) -0.0066(4) 0.0018(3)
B1 0.063(4) 0.063(4) 0.067(7) 0.000 0.000 0.000
N1 0.0470(17) 0.0542(18) 0.0369(15) 0.0047(14) -0.0059(13) 0.0044(13)
C1 0.0378(17) 0.0444(18) 0.0330(16) 0.0035(14) 0.0009(13) 0.0101(14)
C2 0.052(2) 0.052(2) 0.045(2) 0.0047(17) -0.0092(17) -0.0019(17)
C3 0.055(2) 0.045(2) 0.0416(19) 0.0119(16) -0.0040(16) -0.0020(16)
C4 0.0416(17) 0.0382(16) 0.0287(15) 0.0067(13) 0.0036(13) 0.0087(14)
C5 0.0394(17) 0.0432(18) 0.0369(17) 0.0008(15) -0.0016(14) 0.0062(14)
F6 0.128(4) 0.128(4) 0.076(4) 0.000 0.000 0.000
F7A 0.194(6) 0.089(3) 0.104(4) 0.028(3) -0.012(4) 0.003(4)
F7B 0.128(17) 0.128(17) 0.049(17) 0.000 0.000 0.000

loop_
_atom_type_symbol
_atom_type_description
_atom_type_scat_dispersion_real
_atom_type_scat_dispersion_imag
_atom_type_scat_source
C C 0.0033 0.0016 'International Tables Vol C Tables 4.2.6.8 and 6.1.1.4'
H H 0.0000 0.0000 'International Tables Vol C Tables 4.2.6.8 and 6.1.1.4'
B B 0.0013 0.0007 'International Tables Vol C Tables 4.2.6.8 and 6.1.1.4'
N N 0.0061 0.0033 'International Tables Vol C Tables 4.2.6.8 and 6.1.1.4'
F F 0.0171 0.0103 'International Tables Vol C Tables 4.2.6.8 and 6.1.1.4'
S S 0.1246 0.1234 'International Tables Vol C Tables 4.2.6.8 and 6.1.1.4'
Ag Ag -0.8971 1.1015 'International Tables Vol C Tables 4.2.6.8 and 6.1.1.4'

loop_
_geom_angle_atom_site_label_1
_geom_angle_atom_site_label_2
_geom_angle_atom_site_label_3
_geom_angle
_geom_angle_site_symmetry_1
_geom_angle_site_symmetry_3
_geom_angle_publ_flag
N1 Ag1 N1 117.25(9) . 7_566 ?
N1 Ag1 N1 94.84(16) . 2_565 ?
N1 Ag1 N1 117.25(9) 7_566 2_565 ?
N1 Ag1 N1 117.25(9) . 8_666 ?
N1 Ag1 N1 94.84(16) 7_566 8_666 ?
N1 Ag1 N1 117.25(9) 2_565 8_666 ?
C4 S1 C1 90.94(17) . . ?
F7A B1 F7A 153.2(11) . 2 ?
F7A B1 F7A 86.9(3) . 3 ?
F7A B1 F7A 86.9(3) 2 3 ?
F7A B1 F7A 86.9(3) . 4 ?
F7A B1 F7A 86.9(3) 2 4 ?
F7A B1 F7A 153.2(11) 3 4 ?
F7A B1 F6 103.4(6) . . ?
F7A B1 F6 103.4(6) 2 . ?
F7A B1 F6 103.4(6) 3 . ?
F7A B1 F6 103.4(6) 4 . ?
F7A B1 F7B 76.6(6) . . ?
F7A B1 F7B 76.6(6) 2 . ?
F7A B1 F7B 76.6(6) 3 . ?
F7A B1 F7B 76.6(6) 4 . ?
F6 B1 F7B 180.000(12) . . ?
C5 N1 Ag1 166.7(3) . . ?
C2 C1 C5 127.4(3) . . ?
C2 C1 S1 112.4(3) . . ?
C5 C1 S1 120.1(3) . . ?
C1 C2 C3 111.6(3) . . ?
C4 C3 C2 113.2(3) . . ?
C3 C4 C4 129.0(4) . 5_668 ?
C3 C4 S1 111.7(3) . . ?
C4 C4 S1 119.3(3) 5_668 . ?
N1 C5 C1 179.1(4) . . ?

loop_
_geom_bond_atom_site_label_1
_geom_bond_atom_site_label_2
_geom_bond_distance
_geom_bond_site_symmetry_2
_geom_bond_publ_flag
Ag1 N1 2.291(3) . ?
Ag1 N1 2.291(3) 7_566 ?
Ag1 N1 2.291(3) 2_565 ?
Ag1 N1 2.291(3) 8_666 ?
S1 C4 1.715(3) . ?
S1 C1 1.719(4) . ?
B1 F7A 1.358(6) . ?
B1 F7A 1.358(6) 2 ?
B1 F7A 1.358(6) 3 ?
B1 F7A 1.358(6) 4 ?
B1 F6 1.421(13) . ?
B1 F7B 1.54(3) . ?
N1 C5 1.135(4) . ?
C1 C2 1.368(5) . ?
C1 C5 1.417(5) . ?
C2 C3 1.404(5) . ?
C3 C4 1.366(5) . ?
C4 C4 1.457(6) 5_668 ?
